data_4319532
loop_
_publ_author_name
'Andr\'e T\'ez\'e'
'Emmanuel Cadot'
'Virginie B\'ereau'
'Gilbert Herv\'e'

_publ_contact_author
; 
      prof. G. Herve
      institut lavoisier, irem, umr c 0173 
      universit\'e de versailles saint quentin 
      45 avenue des etats unis 
      78035 versailles cedex 
      france 
;
_publ_contact_author_email herve@chimie.uvsq.fr
_publ_contact_author_fax '(33) 1 39 25 43 81'
_publ_contact_author_phone '(33) 1 39 25 43 82'
_publ_section_title
;
 About the Keggin Isomers: Crystal Structure of [N(C4H9)4]4-\g-[SiW12O40],
 the \g-Isomer of the Keggin Ion. Synthesis and 183W NMR Characterization
 of the Mixed \g-[SiMo2W10O40]n- (n = 4 or 6)
;
_journal_name_full 'Inorganic Chemistry'
_journal_page_first 2000
_journal_page_last 2004
_journal_paper_doi 10.1021/ic000864l
_journal_volume 40
_journal_year 2001
_chemical_formula_sum 'C64 H144 N4 O40 Si W12'
_chemical_formula_weight 3844.12
_chemical_name_systematic
; 
 ? 
;
_space_group_IT_number 19
_symmetry_cell_setting orthorhombic
_symmetry_space_group_name_Hall 'P 2ac 2ab'
_symmetry_space_group_name_H-M 'P 21 21 21'
_atom_sites_solution_hydrogens geom
_atom_sites_solution_primary direct
_atom_sites_solution_secondary difmap
_audit_creation_method SHELXL
_cell_angle_alpha 90.00
_cell_angle_beta 90.00
_cell_angle_gamma 90.00
_cell_formula_units_Z 4
_cell_length_a 19.0881(3)
_cell_length_b 21.4435(3)
_cell_length_c 26.0799(1)
_cell_measurement_reflns_used 32553
_cell_measurement_temperature 296(2)
_cell_measurement_theta_max 29.755
_cell_measurement_theta_min 1.470
_cell_volume 10674.9(2)
_computing_cell_refinement 'SMART (Siemens 1996)'
_computing_data_collection 'SMART (Siemens 1996)'
_computing_data_reduction 'Siemens SHELXTL(1994)'
_computing_molecular_graphics 'Siemens SHELXTL(1994)'
_computing_publication_material 'Siemens SHELXTL(1994)'
_computing_structure_refinement 'SHELXL-93 (Sheldrick, 1993)'
_computing_structure_solution 'SHELXS-86 (Sheldrick, 1990)'
_diffrn_ambient_temperature 296(2)
_diffrn_measurement_device 'Siemens SMART CCD'
_diffrn_measurement_method '\w scans'
_diffrn_radiation_monochromator graphite
_diffrn_radiation_source 'fine-focus sealed tube'
_diffrn_radiation_type MoK\a
_diffrn_radiation_wavelength 0.71073
_diffrn_reflns_av_R_equivalents 0.1039
_diffrn_reflns_av_sigmaI/netI 0.1468
_diffrn_reflns_limit_h_max 25
_diffrn_reflns_limit_h_min -22
_diffrn_reflns_limit_k_max 26
_diffrn_reflns_limit_k_min -28
_diffrn_reflns_limit_l_max 35
_diffrn_reflns_limit_l_min -35
_diffrn_reflns_number 72164
_diffrn_reflns_theta_max 29.62
_diffrn_reflns_theta_min 1.23
_diffrn_standards_decay_% 0
_diffrn_standards_interval_count 0
_diffrn_standards_interval_time 0
_diffrn_standards_number 0
_exptl_absorpt_coefficient_mu 12.954
_exptl_absorpt_correction_T_max 0.694714
_exptl_absorpt_correction_T_min 0.288086
_exptl_absorpt_correction_type sadabs
_exptl_absorpt_process_details 'Blessing, Acta Cryst. (1995) A51 33-38'
_exptl_crystal_colour colorless
_exptl_crystal_density_diffrn 2.392
_exptl_crystal_density_meas ?
_exptl_crystal_description paralellepiped
_exptl_crystal_F_000 7112
_exptl_crystal_size_max 0.6
_exptl_crystal_size_mid 0.36
_exptl_crystal_size_min 0.30
_refine_diff_density_max 2.403
_refine_diff_density_min -2.513
_refine_diff_density_rms 0.296
_refine_ls_abs_structure_details 'Flack H D (1983), Acta Cryst. A39, 876-881'
_refine_ls_abs_structure_Flack 0.03(2)
_refine_ls_extinction_coef 0.000187(11)
_refine_ls_extinction_expression Fc^*^=kFc[1+0.001xFc^2^\l^3^/sin(2\q)]^-1/4^
_refine_ls_extinction_method SHELXL
_refine_ls_goodness_of_fit_all 0.974
_refine_ls_goodness_of_fit_obs 1.033
_refine_ls_matrix_type full
_refine_ls_number_parameters 744
_refine_ls_number_reflns 26927
_refine_ls_number_restraints 0
_refine_ls_restrained_S_all 0.979
_refine_ls_restrained_S_obs 1.033
_refine_ls_R_factor_all 0.1293
_refine_ls_R_factor_obs 0.0591
_refine_ls_shift/esd_max -0.016
_refine_ls_shift/esd_mean 0.000
_refine_ls_structure_factor_coef Fsqd
_refine_ls_weighting_details 'w=1/[\s^2^(Fo^2^)+(0.0586P)^2^+0.0000P] where P=(Fo^2^+2Fc^2^)/3'
_refine_ls_weighting_scheme calc
_refine_ls_wR_factor_all 0.1449
_refine_ls_wR_factor_obs 0.1162
_reflns_number_observed 15700
_reflns_number_total 26931
_reflns_observed_criterion >2sigma(I)
_cod_data_source_file ic000864l.cif
_cod_data_source_block ortho
_cod_depositor_comments
;
The following automatic conversions were performed:

'_exptl_crystal_density_meas' value 'not measured' was changed to '?'
- the value is perceived as not measured.

Automatic conversion script
Id: cif_fix_values 3008 2015-01-20 13:52:24Z robertas 

The following automatic conversions were performed:

'_refine_ls_weighting_scheme' value 'calc
w=1/[\s^2^(Fo^2^)+(0.0586P)^2^+0.0000P] where P=(Fo^2^+2Fc^2^)/3' was
changed to 'calc'. New tag '_refine_ls_weighting_details' was
created. The value of the new tag was set to
'w=1/[\s^2^(Fo^2^)+(0.0586P)^2^+0.0000P] where P=(Fo^2^+2Fc^2^)/3'.

Automatic conversion script
Id: cif_fix_values 3143 2015-03-26 13:38:13Z robertas 
;
_cod_database_code 4319532

loop_
_symmetry_equiv_pos_as_xyz
'x, y, z'
'-x+1/2, -y, z+1/2'
'-x, y+1/2, -z+1/2'
'x+1/2, -y+1/2, -z'

loop_
_atom_site_aniso_label
_atom_site_aniso_U_11
_atom_site_aniso_U_22
_atom_site_aniso_U_33
_atom_site_aniso_U_23
_atom_site_aniso_U_13
_atom_site_aniso_U_12
W1 0.0250(4) 0.0486(6) 0.0474(5) 0.0027(4) 0.0069(4) 0.0007(3)
W2 0.0408(5) 0.0523(6) 0.0349(5) 0.0086(4) 0.0093(4) 0.0077(4)
W3 0.0280(4) 0.0380(5) 0.0420(5) -0.0022(4) -0.0039(3) -0.0047(3)
W4 0.0444(5) 0.0379(5) 0.0377(5) 0.0105(4) 0.0022(4) 0.0119(4)
W5 0.0412(5) 0.0505(6) 0.0325(4) -0.0038(4) -0.0061(4) 0.0078(4)
W6 0.0261(4) 0.0324(5) 0.0429(5) 0.0020(4) -0.0050(3) 0.0065(3)
W7 0.0389(5) 0.0240(4) 0.0418(5) 0.0007(4) 0.0082(4) -0.0021(3)
W8 0.0270(4) 0.0284(4) 0.0439(4) -0.0076(4) -0.0006(3) 0.0020(3)
W9 0.0397(5) 0.0312(4) 0.0296(4) -0.0005(3) 0.0062(3) -0.0012(3)
W10 0.0272(4) 0.0319(5) 0.0481(5) 0.0015(4) 0.0063(3) 0.0080(3)
W11 0.0203(4) 0.0367(5) 0.0548(5) -0.0062(4) 0.0011(3) -0.0005(3)
W12 0.0392(5) 0.0270(4) 0.0399(5) 0.0047(4) 0.0072(4) -0.0015(3)
Si1 0.020(2) 0.020(2) 0.022(2) 0.003(2) 0.001(2) 0.003(2)
OA1 0.024(6) 0.030(7) 0.025(6) 0.002(5) 0.001(5) -0.002(5)
OA2 0.023(7) 0.029(7) 0.047(8) -0.010(6) 0.010(5) 0.001(5)
OA3 0.018(6) 0.021(6) 0.034(6) 0.003(5) 0.003(5) 0.001(4)
OA4 0.026(7) 0.028(7) 0.034(7) -0.003(5) -0.002(5) -0.005(5)
OB1 0.042(8) 0.034(8) 0.038(8) -0.006(6) 0.020(6) 0.001(6)
OB2 0.049(9) 0.032(8) 0.056(9) -0.001(7) 0.008(7) -0.016(6)
OB3 0.026(7) 0.033(7) 0.035(7) 0.002(6) 0.001(5) -0.003(5)
OB4 0.029(7) 0.015(6) 0.058(8) 0.001(6) 0.012(6) -0.004(5)
OB5 0.041(8) 0.042(8) 0.041(7) -0.003(6) -0.010(6) 0.001(6)
OB6 0.027(7) 0.028(7) 0.055(8) -0.019(6) 0.003(6) -0.005(5)
OB7 0.017(6) 0.044(8) 0.036(7) -0.012(6) -0.008(5) -0.005(5)
OB8 0.023(7) 0.055(9) 0.030(7) 0.000(6) 0.002(5) -0.008(6)
OB9 0.029(7) 0.048(9) 0.058(9) -0.011(7) -0.001(6) 0.005(6)
OB10 0.013(6) 0.027(7) 0.083(10) -0.004(7) 0.000(6) 0.012(5)
OB11 0.040(8) 0.032(8) 0.041(8) 0.008(6) 0.005(6) -0.001(6)
OB12 0.029(7) 0.022(7) 0.068(9) -0.002(6) 0.008(6) 0.006(5)
OC1 0.036(8) 0.058(10) 0.034(7) -0.001(7) 0.016(6) -0.006(6)
OC2 0.056(9) 0.042(9) 0.035(8) 0.012(7) 0.004(6) 0.026(6)
OC3 0.051(9) 0.054(10) 0.034(8) -0.008(7) -0.004(6) 0.007(7)
OC4 0.024(6) 0.031(7) 0.041(8) 0.006(6) 0.001(5) -0.001(5)
OC5 0.019(7) 0.061(10) 0.047(8) 0.005(7) -0.008(6) -0.001(6)
OC6 0.030(7) 0.083(12) 0.028(7) 0.002(7) -0.003(5) 0.014(7)
OC7 0.044(8) 0.019(7) 0.029(7) -0.005(5) -0.001(5) 0.001(5)
OC8 0.038(7) 0.015(6) 0.049(8) -0.002(6) 0.012(6) 0.013(5)
OC9 0.013(6) 0.050(9) 0.061(9) -0.011(7) -0.005(6) -0.001(5)
OC10 0.028(7) 0.016(6) 0.049(7) -0.004(6) -0.003(6) 0.018(5)
OC11 0.029(8) 0.051(9) 0.051(9) 0.012(7) 0.015(6) 0.000(6)
OC12 0.016(6) 0.039(8) 0.053(8) 0.012(6) 0.007(5) -0.012(5)
OD1 0.021(8) 0.077(12) 0.100(13) 0.020(10) 0.010(8) -0.018(7)
OD2 0.080(12) 0.093(13) 0.023(8) 0.011(8) 0.024(7) 0.000(9)
OD3 0.041(9) 0.068(11) 0.074(11) -0.033(9) 0.008(7) -0.032(8)
OD4 0.067(11) 0.063(11) 0.048(9) 0.007(8) -0.003(7) 0.035(8)
OD5 0.048(9) 0.086(12) 0.033(8) -0.022(8) -0.010(6) 0.012(8)
OD6 0.047(9) 0.038(9) 0.066(10) 0.006(7) -0.010(7) 0.005(6)
OD7 0.078(11) 0.045(10) 0.051(10) 0.006(7) 0.026(8) -0.003(8)
OD8 0.044(9) 0.036(8) 0.084(11) -0.004(8) -0.012(7) 0.008(7)
OD9 0.053(9) 0.043(9) 0.054(9) 0.008(7) 0.001(7) 0.000(7)
OD10 0.038(8) 0.058(10) 0.052(9) -0.004(8) -0.001(7) 0.015(7)
OD11 0.032(8) 0.064(11) 0.093(13) -0.014(9) 0.010(8) -0.028(7)
OD12 0.063(10) 0.066(11) 0.041(8) 0.020(7) 0.022(7) 0.000(8)

loop_
_atom_site_label
_atom_site_type_symbol
_atom_site_fract_x
_atom_site_fract_y
_atom_site_fract_z
_atom_site_U_iso_or_equiv
_atom_site_thermal_displace_type
_atom_site_occupancy
_atom_site_calc_flag
_atom_site_refinement_flags
_atom_site_disorder_group
W1 W 0.47100(4) 0.31875(4) 0.26967(3) 0.0403(2) Uani 1 d . .
W2 W 0.37080(4) 0.35911(4) 0.18789(3) 0.0427(2) Uani 1 d . .
W3 W 0.42447(4) 0.36199(4) 0.38976(3) 0.0360(2) Uani 1 d . .
W4 W 0.22662(4) 0.43766(4) 0.22743(3) 0.0400(2) Uani 1 d . .
W5 W 0.21140(4) 0.28932(4) 0.19014(3) 0.0414(2) Uani 1 d . .
W6 W 0.40937(4) 0.21269(4) 0.35403(3) 0.0338(2) Uani 1 d . .
W7 W 0.29084(4) 0.47622(4) 0.35551(3) 0.0349(2) Uani 1 d . .
W8 W 0.25972(4) 0.16331(4) 0.27689(3) 0.0331(2) Uani 1 d . .
W9 W 0.24627(4) 0.36678(4) 0.43976(3) 0.0335(2) Uani 1 d . .
W10 W 0.13355(4) 0.41086(4) 0.34836(3) 0.0357(2) Uani 1 d . .
W11 W 0.11719(4) 0.24406(4) 0.30648(3) 0.0373(2) Uani 1 d . .
W12 W 0.22885(4) 0.20021(4) 0.39846(3) 0.0354(2) Uani 1 d . .
Si1 Si 0.2823(2) 0.3206(2) 0.3121(2) 0.0204(9) Uani 1 d . .
OA1 O 0.3638(6) 0.3095(5) 0.3269(4) 0.027(3) Uani 1 d . .
OA2 O 0.2740(6) 0.3431(5) 0.2534(5) 0.033(3) Uani 1 d . .
OA3 O 0.2493(5) 0.3728(5) 0.3500(4) 0.024(2) Uani 1 d . .
OA4 O 0.2371(6) 0.2558(5) 0.3207(4) 0.029(3) Uani 1 d . .
OB1 O 0.4234(6) 0.3934(6) 0.2454(5) 0.038(3) Uani 1 d . .
OB2 O 0.4118(7) 0.2843(6) 0.2181(5) 0.046(4) Uani 1 d . .
OB3 O 0.3787(6) 0.4321(5) 0.3612(4) 0.031(3) Uani 1 d . .
OB4 O 0.2818(6) 0.4700(5) 0.2836(5) 0.034(3) Uani 1 d . .
OB5 O 0.2575(6) 0.2174(6) 0.2192(5) 0.041(3) Uani 1 d . .
OB6 O 0.3520(6) 0.1796(6) 0.2989(5) 0.037(3) Uani 1 d . .
OB7 O 0.3428(5) 0.3495(6) 0.4305(4) 0.032(3) Uani 1 d . .
OB8 O 0.1522(6) 0.4202(6) 0.2770(5) 0.036(3) Uani 1 d . .
OB9 O 0.1419(6) 0.2803(6) 0.2412(5) 0.045(4) Uani 1 d . .
OB10 O 0.3269(5) 0.2091(6) 0.3965(6) 0.041(3) Uani 1 d . .
OB11 O 0.2256(6) 0.2819(6) 0.4274(5) 0.038(3) Uani 1 d . .
OB12 O 0.1121(6) 0.3265(6) 0.3332(5) 0.040(3) Uani 1 d . .
OC1 O 0.4893(6) 0.3615(7) 0.3318(5) 0.043(3) Uani 1 d . .
OC2 O 0.3136(7) 0.4314(6) 0.1875(5) 0.044(3) Uani 1 d . .
OC3 O 0.3006(7) 0.3067(7) 0.1575(5) 0.047(4) Uani 1 d . .
OC4 O 0.4755(6) 0.2387(5) 0.3015(5) 0.032(3) Uani 1 d . .
OC5 O 0.4478(6) 0.2759(6) 0.3975(5) 0.042(3) Uani 1 d . .
OC6 O 0.1868(6) 0.3749(7) 0.1827(5) 0.047(4) Uani 1 d . .
OC7 O 0.2744(6) 0.4510(5) 0.4261(4) 0.031(3) Uani 1 d . .
OC8 O 0.1902(6) 0.4840(5) 0.3570(5) 0.034(3) Uani 1 d . .
OC9 O 0.1591(6) 0.1702(6) 0.2789(5) 0.042(3) Uani 1 d . .
OC10 O 0.2435(6) 0.1388(5) 0.3472(5) 0.031(3) Uani 1 d . .
OC11 O 0.1519(6) 0.3901(6) 0.4189(5) 0.044(4) Uani 1 d . .
OC12 O 0.1349(6) 0.2096(6) 0.3736(5) 0.036(3) Uani 1 d . .
OD1 O 0.5507(7) 0.3240(8) 0.2389(7) 0.066(5) Uani 1 d . .
OD2 O 0.4222(8) 0.3746(8) 0.1367(5) 0.065(5) Uani 1 d . .
OD3 O 0.4773(7) 0.3962(7) 0.4327(6) 0.061(5) Uani 1 d . .
OD4 O 0.1951(8) 0.5043(7) 0.2007(6) 0.059(4) Uani 1 d . .
OD5 O 0.1715(7) 0.2589(7) 0.1387(5) 0.056(4) Uani 1 d . .
OD6 O 0.4539(7) 0.1484(6) 0.3744(5) 0.050(4) Uani 1 d . .
OD7 O 0.3130(8) 0.5507(7) 0.3643(6) 0.058(4) Uani 1 d . .
OD8 O 0.2688(7) 0.0913(6) 0.2498(6) 0.055(4) Uani 1 d . .
OD9 O 0.2400(7) 0.3683(6) 0.5045(5) 0.050(4) Uani 1 d . .
OD10 O 0.0510(7) 0.4423(7) 0.3520(5) 0.050(4) Uani 1 d . .
OD11 O 0.0304(7) 0.2271(7) 0.2972(6) 0.063(5) Uani 1 d . .
OD12 O 0.2149(8) 0.1565(7) 0.4506(5) 0.057(4) Uani 1 d . .
N1 N 0.0465(10) 0.0118(9) 0.2760(7) 0.059(5) Uiso 1 d . .
C111 C -0.0777(14) 0.4975(13) 0.2746(11) 0.076(8) Uiso 1 d . .
C112 C 0.1130(12) 0.0542(11) 0.1985(9) 0.061(6) Uiso 1 d . .
C113 C 0.1458(16) 0.0316(15) 0.1468(12) 0.091(9) Uiso 1 d . .
C114 C 0.1845(18) 0.0850(17) 0.1206(13) 0.111(11) Uiso 1 d . .
C121 C 0.0018(13) 0.0753(13) 0.2771(10) 0.072(7) Uiso 1 d . .
C122 C 0.0572(15) 0.5686(14) 0.2626(11) 0.082(8) Uiso 1 d . .
C123 C -0.0948(18) 0.1315(18) 0.2421(13) 0.113(11) Uiso 1 d . .
C124 C -0.1589(22) 0.1377(20) 0.2053(16) 0.142(15) Uiso 1 d . .
C131 C -0.0009(13) 0.4562(12) 0.2085(9) 0.067(7) Uiso 1 d . .
C132 C -0.0353(16) 0.3993(15) 0.1973(12) 0.094(9) Uiso 1 d . .
C133 C 0.0121(19) 0.3493(18) 0.1761(14) 0.118(12) Uiso 1 d . .
C134 C -0.0201(21) 0.2910(20) 0.1647(15) 0.133(13) Uiso 1 d . .
C141 C 0.1099(14) 0.0219(14) 0.3140(11) 0.080(8) Uiso 1 d . .
C142 C 0.0888(16) 0.0308(15) 0.3706(12) 0.092(9) Uiso 1 d . .
C143 C 0.1527(20) 0.0148(18) 0.4034(15) 0.122(13) Uiso 1 d . .
C144 C 0.1344(25) 0.0178(23) 0.4608(19) 0.164(18) Uiso 1 d . .
N2 N -0.0541(11) 0.2885(11) 0.4492(8) 0.072(6) Uiso 1 d . .
C211 C 0.4043(15) 0.1709(15) 0.5138(11) 0.087(9) Uiso 1 d . .
C212 C 0.4265(19) 0.1022(19) 0.5192(15) 0.122(13) Uiso 1 d . .
C213 C 0.3695(20) 0.0650(20) 0.4843(15) 0.120(12) Uiso 1 d . .
C214 C 0.3725(25) 0.0032(25) 0.4913(19) 0.165(18) Uiso 1 d . .
C221 C 0.4192(15) 0.2780(14) 0.5406(11) 0.084(9) Uiso 1 d . .
C222 C 0.4591(18) 0.3274(17) 0.5675(13) 0.107(11) Uiso 1 d . .
C223 C 0.4174(24) 0.3976(22) 0.5621(17) 0.147(16) Uiso 1 d . .
C224 C 0.3616(28) 0.3942(25) 0.5946(20) 0.183(20) Uiso 1 d . .
C231 C -0.0644(15) 0.3067(14) 0.3924(11) 0.085(9) Uiso 1 d . .
C232 C -0.1358(20) 0.3090(18) 0.3787(15) 0.120(12) Uiso 1 d . .
C233 C -0.1408(21) 0.3230(18) 0.3186(15) 0.129(13) Uiso 1 d . .
C234 C -0.2163(35) 0.3232(28) 0.2959(23) 0.232(27) Uiso 1 d . .
C241 C 0.0259(15) 0.2901(14) 0.4582(11) 0.082(8) Uiso 1 d . .
C242 C 0.0456(21) 0.2735(19) 0.5135(15) 0.124(13) Uiso 1 d . .
C243 C 0.1114(27) 0.2524(24) 0.5272(21) 0.177(19) Uiso 1 d . .
C244 C 0.6408(20) 0.2594(18) 0.4215(16) 0.130(14) Uiso 1 d . .
N3 N 0.2773(12) 0.3844(10) 0.0105(8) 0.075(6) Uiso 1 d . .
C311 C 0.1744(18) 0.6107(16) 0.4650(13) 0.100(10) Uiso 1 d . .
C312 C 0.1030(26) 0.6266(23) 0.4764(19) 0.167(18) Uiso 1 d . .
C313 C 0.0360(32) 0.6256(29) 0.4300(23) 0.226(25) Uiso 1 d . .
C321 C 0.2934(16) 0.5915(15) 0.4868(12) 0.088(9) Uiso 1 d . .
C322 C 0.3485(24) 0.5928(21) 0.5221(17) 0.147(16) Uiso 1 d . .
C323 C 0.4262(32) 0.5553(31) 0.4813(25) 0.218(26) Uiso 1 d . .
C324 C 0.4628(47) 0.5818(42) 0.5188(33) 0.333(45) Uiso 1 d . .
C331 C 0.3018(13) 0.4275(12) 0.0555(10) 0.066(7) Uiso 1 d . .
C332 C 0.1968(15) 0.5047(14) 0.5416(11) 0.079(8) Uiso 1 d . .
C333 C 0.1600(18) 0.4673(16) 0.5862(12) 0.100(10) Uiso 1 d . .
C334 C 0.0881(21) 0.4691(19) 0.5874(15) 0.128(13) Uiso 1 d . .
C341 C 0.2703(16) 0.3226(15) 0.0337(12) 0.093(9) Uiso 1 d . .
C342 C 0.2405(20) 0.2718(19) -0.0084(15) 0.126(13) Uiso 1 d . .
C343 C 0.2577(27) 0.2058(27) 0.0230(20) 0.180(20) Uiso 1 d . .
C344 C 0.2566(54) 0.1513(56) -0.0115(46) 0.450(67) Uiso 1 d . .
N4 N 0.4707(12) 0.0580(10) 0.2135(8) 0.077(6) Uiso 1 d . .
C411 C 0.4269(13) 0.0481(12) 0.2634(10) 0.069(7) Uiso 1 d . .
C412 C 0.5545(16) 0.4886(14) 0.2102(12) 0.088(9) Uiso 1 d . .
C413 C 0.5980(26) 0.4769(23) 0.1565(19) 0.162(18) Uiso 1 d . .
C414 C 0.6629(37) 0.4653(33) 0.1692(28) 0.257(32) Uiso 1 d . .
C421 C 0.4451(14) 0.1223(13) 0.1916(11) 0.078(8) Uiso 1 d . .
C422 C 0.4835(16) 0.1394(16) 0.1400(13) 0.099(10) Uiso 1 d . .
C423 C 0.4620(30) 0.2046(29) 0.1149(21) 0.213(24) Uiso 1 d . .
C431 C 0.5396(15) 0.5062(13) 0.3285(11) 0.078(8) Uiso 1 d . .
C432 C 0.3824(18) 0.0012(16) 0.1604(14) 0.109(11) Uiso 1 d . .
C433 C 0.3832(25) -0.0480(22) 0.1195(18) 0.150(16) Uiso 1 d . .
C434 C 0.3202(53) -0.0580(49) 0.1101(37) 0.384(57) Uiso 1 d . .
C441 C 0.4535(13) 0.5518(12) 0.2744(10) 0.070(7) Uiso 1 d . .
C442 C 0.5765(16) 0.1102(15) 0.2640(12) 0.097(10) Uiso 1 d . .
C443 C 0.6578(20) 0.1022(18) 0.2715(15) 0.124(13) Uiso 1 d . .
C444 C 0.6832(23) 0.1607(21) 0.3011(17) 0.153(16) Uiso 1 d . .

loop_
_atom_type_symbol
_atom_type_description
_atom_type_scat_dispersion_real
_atom_type_scat_dispersion_imag
_atom_type_scat_source
C C 0.0033 0.0016 'International Tables Vol C Tables 4.2.6.8 and 6.1.1.4'
H H 0.0000 0.0000 'International Tables Vol C Tables 4.2.6.8 and 6.1.1.4'
N N 0.0061 0.0033 'International Tables Vol C Tables 4.2.6.8 and 6.1.1.4'
O O 0.0106 0.0060 'International Tables Vol C Tables 4.2.6.8 and 6.1.1.4'
Si Si 0.0817 0.0704 'International Tables Vol C Tables 4.2.6.8 and 6.1.1.4'
W W -0.8490 6.8722 'International Tables Vol C Tables 4.2.6.8 and 6.1.1.4'

loop_
_geom_angle_atom_site_label_1
_geom_angle_atom_site_label_2
_geom_angle_atom_site_label_3
_geom_angle
_geom_angle_site_symmetry_1
_geom_angle_site_symmetry_3
_geom_angle_publ_flag
OD1 W1 OC1 101.8(7) . . ?
OD1 W1 OB2 102.7(7) . . ?
OC1 W1 OB2 154.3(5) . . ?
OD1 W1 OC4 102.8(6) . . ?
OC1 W1 OC4 93.1(6) . . ?
OB2 W1 OC4 89.1(5) . . ?
OD1 W1 OB1 101.9(6) . . ?
OC1 W1 OB1 88.1(6) . . ?
OB2 W1 OB1 79.2(6) . . ?
OC4 W1 OB1 154.5(5) . . ?
OD1 W1 W2 102.3(6) . . ?
OC1 W1 W2 126.0(4) . . ?
OB2 W1 W2 39.7(4) . . ?
OC4 W1 W2 126.8(4) . . ?
OB1 W1 W2 39.8(4) . . ?
OD2 W2 OC2 99.7(7) . . ?
OD2 W2 OC3 101.2(7) . . ?
OC2 W2 OC3 94.3(6) . . ?
OD2 W2 OB1 103.6(6) . . ?
OC2 W2 OB1 89.6(6) . . ?
OC3 W2 OB1 153.9(5) . . ?
OD2 W2 OB2 104.3(7) . . ?
OC2 W2 OB2 154.9(5) . . ?
OC3 W2 OB2 88.0(6) . . ?
OB1 W2 OB2 78.1(5) . . ?
OD2 W2 W1 104.4(5) . . ?
OC2 W2 W1 127.5(4) . . ?
OC3 W2 W1 124.8(4) . . ?
OB1 W2 W1 39.8(4) . . ?
OB2 W2 W1 38.6(4) . . ?
OD3 W3 OB3 101.1(7) . . ?
OD3 W3 OB7 100.5(6) . . ?
OB3 W3 OB7 87.3(5) . . ?
OD3 W3 OC5 102.2(7) . . ?
OB3 W3 OC5 156.6(5) . . ?
OB7 W3 OC5 89.8(5) . . ?
OD3 W3 OC1 98.0(6) . . ?
OB3 W3 OC1 89.6(5) . . ?
OB7 W3 OC1 161.6(5) . . ?
OC5 W3 OC1 85.9(6) . . ?
OD3 W3 OA1 173.1(6) . . ?
OB3 W3 OA1 82.9(4) . . ?
OB7 W3 OA1 85.2(4) . . ?
OC5 W3 OA1 73.8(5) . . ?
OC1 W3 OA1 76.4(5) . . ?
OD4 W4 OB4 101.7(6) . . ?
OD4 W4 OC6 101.5(7) . . ?
OB4 W4 OC6 156.8(5) . . ?
OD4 W4 OB8 100.1(6) . . ?
OB4 W4 OB8 87.9(5) . . ?
OC6 W4 OB8 88.8(5) . . ?
OD4 W4 OC2 97.9(6) . . ?
OB4 W4 OC2 88.1(5) . . ?
OC6 W4 OC2 88.0(6) . . ?
OB8 W4 OC2 162.0(5) . . ?
OD4 W4 OA2 172.6(6) . . ?
OB4 W4 OA2 83.1(4) . . ?
OC6 W4 OA2 73.8(5) . . ?
OB8 W4 OA2 85.6(5) . . ?
OC2 W4 OA2 76.5(4) . . ?
OD5 W5 OB9 101.9(6) . . ?
OD5 W5 OC6 100.5(7) . . ?
OB9 W5 OC6 89.8(6) . . ?
OD5 W5 OB5 102.2(6) . . ?
OB9 W5 OB5 87.8(6) . . ?
OC6 W5 OB5 157.2(5) . . ?
OD5 W5 OC3 97.0(6) . . ?
OB9 W5 OC3 161.0(5) . . ?
OC6 W5 OC3 89.3(6) . . ?
OB5 W5 OC3 85.7(5) . . ?
OD5 W5 OA2 171.2(6) . . ?
OB9 W5 OA2 85.0(5) . . ?
OC6 W5 OA2 73.9(5) . . ?
OB5 W5 OA2 83.3(5) . . ?
OC3 W5 OA2 76.5(5) . . ?
OD6 W6 OC5 101.4(6) . . ?
OD6 W6 OB10 101.3(6) . . ?
OC5 W6 OB10 90.0(5) . . ?
OD6 W6 OB6 102.5(6) . . ?
OC5 W6 OB6 156.1(5) . . ?
OB10 W6 OB6 87.1(5) . . ?
OD6 W6 OC4 97.4(6) . . ?
OC5 W6 OC4 88.0(5) . . ?
OB10 W6 OC4 161.2(5) . . ?
OB6 W6 OC4 87.1(5) . . ?
OD6 W6 OA1 171.5(5) . . ?
OC5 W6 OA1 72.3(5) . . ?
OB10 W6 OA1 84.6(4) . . ?
OB6 W6 OA1 83.7(5) . . ?
OC4 W6 OA1 77.0(4) . . ?
OD7 W7 OB4 103.1(6) . . ?
OD7 W7 OC8 99.6(6) . . ?
OB4 W7 OC8 86.3(5) . . ?
OD7 W7 OB3 103.8(6) . . ?
OB4 W7 OB3 97.0(5) . . ?
OC8 W7 OB3 154.9(5) . . ?
OD7 W7 OC7 100.2(6) . . ?
OB4 W7 OC7 155.0(5) . . ?
OC8 W7 OC7 81.1(5) . . ?
OB3 W7 OC7 86.0(5) . . ?
OD7 W7 OA3 173.4(5) . . ?
OB4 W7 OA3 81.0(4) . . ?
OC8 W7 OA3 75.4(4) . . ?
OB3 W7 OA3 80.6(4) . . ?
OC7 W7 OA3 75.0(4) . . ?
OD8 W8 OB6 101.5(6) . . ?
OD8 W8 OB5 103.1(6) . . ?
OB6 W8 OB5 98.5(5) . . ?
OD8 W8 OC9 100.4(6) . . ?
OB6 W8 OC9 155.3(5) . . ?
OB5 W8 OC9 87.3(6) . . ?
OD8 W8 OC10 99.4(6) . . ?
OB6 W8 OC10 84.9(5) . . ?
OB5 W8 OC10 156.0(5) . . ?
OC9 W8 OC10 80.5(5) . . ?
OD8 W8 OA4 172.9(6) . . ?
OB6 W8 OA4 82.3(4) . . ?
OB5 W8 OA4 82.1(5) . . ?
OC9 W8 OA4 74.8(5) . . ?
OC10 W8 OA4 74.8(4) . . ?
OD9 W9 OB11 100.0(6) . . ?
OD9 W9 OB7 101.5(6) . . ?
OB11 W9 OB7 89.6(5) . . ?
OD9 W9 OC7 100.7(6) . . ?
OB11 W9 OC7 159.1(5) . . ?
OB7 W9 OC7 83.6(5) . . ?
OD9 W9 OC11 102.0(6) . . ?
OB11 W9 OC11 90.4(6) . . ?
OB7 W9 OC11 156.1(5) . . ?
OC7 W9 OC11 88.0(5) . . ?
OD9 W9 OA3 174.9(5) . . ?
OB11 W9 OA3 83.6(4) . . ?
OB7 W9 OA3 81.9(4) . . ?
OC7 W9 OA3 75.9(4) . . ?
OC11 W9 OA3 74.3(4) . . ?
OD10 W10 OB12 100.9(6) . . ?
OD10 W10 OB8 100.7(6) . . ?
OB12 W10 OB8 86.4(6) . . ?
OD10 W10 OC8 100.9(6) . . ?
OB12 W10 OC8 157.8(5) . . ?
OB8 W10 OC8 85.6(5) . . ?
OD10 W10 OC11 101.8(6) . . ?
OB12 W10 OC11 91.0(6) . . ?
OB8 W10 OC11 157.5(5) . . ?
OC8 W10 OC11 88.6(6) . . ?
OD10 W10 OA3 174.8(6) . . ?
OB12 W10 OA3 82.9(4) . . ?
OB8 W10 OA3 83.1(4) . . ?
OC8 W10 OA3 75.6(4) . . ?
OC11 W10 OA3 74.4(4) . . ?
OD11 W11 OB12 101.5(6) . . ?
OD11 W11 OC9 100.1(6) . . ?
OB12 W11 OC9 158.0(5) . . ?
OD11 W11 OC12 102.4(6) . . ?
OB12 W11 OC12 91.8(6) . . ?
OC9 W11 OC12 87.2(6) . . ?
OD11 W11 OB9 101.4(7) . . ?
OB12 W11 OB9 87.8(6) . . ?
OC9 W11 OB9 84.2(6) . . ?
OC12 W11 OB9 155.7(5) . . ?
OD11 W11 OA4 173.9(6) . . ?
OB12 W11 OA4 83.7(5) . . ?
OC9 W11 OA4 74.9(4) . . ?
OC12 W11 OA4 74.1(4) . . ?
OB9 W11 OA4 81.7(5) . . ?
OD12 W12 OB10 103.8(7) . . ?
OD12 W12 OC10 102.0(6) . . ?
OB10 W12 OC10 84.5(5) . . ?
OD12 W12 OB11 100.8(7) . . ?
OB10 W12 OB11 87.1(5) . . ?
OC10 W12 OB11 157.0(5) . . ?
OD12 W12 OC12 100.6(6) . . ?
OB10 W12 OC12 155.5(5) . . ?
OC10 W12 OC12 88.4(5) . . ?
OB11 W12 OC12 90.4(5) . . ?
OD12 W12 OA4 173.3(6) . . ?
OB10 W12 OA4 81.8(5) . . ?
OC10 W12 OA4 74.6(5) . . ?
OB11 W12 OA4 83.0(4) . . ?
OC12 W12 OA4 73.7(4) . . ?
OA2 Si1 OA1 111.3(6) . . ?
OA2 Si1 OA3 109.5(6) . . ?
OA1 Si1 OA3 109.3(6) . . ?
OA2 Si1 OA4 109.2(6) . . ?
OA1 Si1 OA4 110.3(6) . . ?
OA3 Si1 OA4 107.2(6) . . ?
Si1 OA1 W3 125.5(6) . . ?
Si1 OA1 W6 123.7(6) . . ?
W3 OA1 W6 91.8(4) . . ?
Si1 OA2 W4 125.2(6) . . ?
Si1 OA2 W5 124.8(6) . . ?
W4 OA2 W5 91.5(4) . . ?
Si1 OA3 W9 125.4(6) . . ?
Si1 OA3 W10 126.3(6) . . ?
W9 OA3 W10 90.8(4) . . ?
Si1 OA3 W7 123.7(5) . . ?
W9 OA3 W7 90.0(4) . . ?
W10 OA3 W7 89.5(3) . . ?
Si1 OA4 W8 123.6(6) . . ?
Si1 OA4 W11 125.7(6) . . ?
W8 OA4 W11 90.7(4) . . ?
Si1 OA4 W12 125.2(6) . . ?
W8 OA4 W12 90.2(4) . . ?
W11 OA4 W12 90.9(4) . . ?
W1 OB1 W2 100.4(6) . . ?
W1 OB2 W2 101.7(6) . . ?
W3 OB3 W7 145.2(6) . . ?
W7 OB4 W4 145.9(6) . . ?
W8 OB5 W5 144.0(7) . . ?
W8 OB6 W6 145.1(7) . . ?
W9 OB7 W3 147.1(7) . . ?
W10 OB8 W4 143.2(6) . . ?
W5 OB9 W11 146.6(7) . . ?
W12 OB10 W6 146.4(8) . . ?
W9 OB11 W12 160.8(7) . . ?
W10 OB12 W11 162.1(7) . . ?
W1 OC1 W3 123.2(6) . . ?
W2 OC2 W4 122.6(7) . . ?
W2 OC3 W5 122.9(7) . . ?
W1 OC4 W6 122.3(6) . . ?
W3 OC5 W6 122.1(6) . . ?
W5 OC6 W4 120.8(6) . . ?
W9 OC7 W7 118.9(5) . . ?
W10 OC8 W7 119.2(5) . . ?
W11 OC9 W8 119.3(6) . . ?
W12 OC10 W8 120.3(6) . . ?
W10 OC11 W9 119.7(6) . . ?
W12 OC12 W11 120.7(5) . . ?
C111 N1 C131 107.6(19) 3_545 3_545 ?
C111 N1 C141 106.2(18) 3_545 . ?
C131 N1 C141 112.1(19) 3_545 . ?
C111 N1 C121 113.9(19) 3_545 . ?
C131 N1 C121 110.7(18) 3_545 . ?
C141 N1 C121 106.3(18) . . ?
N1 C111 C112 114.5(21) 3 3 ?
C111 C112 C113 108.7(22) 3_545 . ?
C114 C113 C112 110.4(25) . . ?
C122 C121 N1 107.4(21) 3_545 . ?
C123 C122 C121 102.1(25) 3 3 ?
C122 C123 C124 113.2(31) 3_545 . ?
C132 C131 N1 117.6(23) . 3 ?
C131 C132 C133 114.3(29) . . ?
C134 C133 C132 116.1(34) . . ?
C142 C141 N1 114.6(22) . . ?
C143 C142 C141 107.4(27) . . ?
C142 C143 C144 110.7(33) . . ?
C211 N2 C221 104.4(21) 4_456 4_456 ?
C211 N2 C231 113.4(21) 4_456 . ?
C221 N2 C231 111.0(21) 4_456 . ?
C211 N2 C241 114.0(21) 4_456 . ?
C221 N2 C241 108.8(21) 4_456 . ?
C231 N2 C241 105.4(20) . . ?
N2 C211 C212 110.2(26) 4_556 . ?
C211 C212 C213 103.5(30) . . ?
C214 C213 C212 112.3(38) . . ?
C222 C221 N2 114.3(25) . 4_556 ?
C221 C222 C223 110.6(28) . . ?
C224 C223 C222 105.4(40) . . ?
C232 C231 N2 111.9(26) . . ?
C231 C232 C233 108.1(32) . . ?
C234 C233 C232 115.3(39) . . ?
C242 C241 N2 112.3(25) . . ?
C243 C242 C241 122.9(39) . . ?
C242 C243 C244 129.6(47) . 4_456 ?
C341 N3 C311 116.4(23) . 2_564 ?
C341 N3 C331 104.6(20) . . ?
C311 N3 C331 111.5(21) 2_564 . ?
C341 N3 C321 112.5(22) . 2_564 ?
C311 N3 C321 101.1(22) 2_564 2_564 ?
C331 N3 C321 111.0(20) . 2_564 ?
C312 C311 N3 113.7(32) . 2_565 ?
C311 C312 C313 123.0(41) . . ?
C322 C321 N3 112.4(29) . 2_565 ?
C321 C322 C323 101.6(35) . . ?
C324 C323 C322 80.0(56) . . ?
C332 C331 N3 113.4(21) 2_564 . ?
C331 C332 C333 108.8(24) 2_565 . ?
C334 C333 C332 116.6(30) . . ?
N3 C341 C342 110.7(25) . . ?
C341 C342 C343 99.5(31) . . ?
C344 C343 C342 111.7(61) . . ?
C441 N4 C411 109.4(20) 3_645 . ?
C441 N4 C421 117.3(20) 3_645 . ?
C411 N4 C421 104.9(19) . . ?
C441 N4 C431 101.9(20) 3_645 3_645 ?
C411 N4 C431 114.7(19) . 3_645 ?
C421 N4 C431 109.1(20) . 3_645 ?
C412 C411 N4 112.0(22) 3_645 . ?
C411 C412 C413 113.8(28) 3_655 . ?
C414 C413 C412 107.0(50) . . ?
N4 C421 C422 111.8(23) . . ?
C421 C422 C423 115.8(32) . . ?
C432 C431 N4 107.7(23) 3_655 3_655 ?
C433 C432 C431 100.1(31) . 3_645 ?
C434 C433 C432 104.7(64) . . ?
N4 C441 C442 112.7(21) 3_655 3_655 ?
C443 C442 C441 108.9(25) . 3_645 ?
C444 C443 C442 106.4(31) . . ?

loop_
_geom_bond_atom_site_label_1
_geom_bond_atom_site_label_2
_geom_bond_distance
_geom_bond_site_symmetry_2
_geom_bond_publ_flag
W1 OD1 1.723(13) . ?
W1 OC1 1.895(13) . ?
W1 OB2 1.906(13) . ?
W1 OC4 1.907(11) . ?
W1 OB1 1.947(13) . ?
W1 W2 2.9926(12) . ?
W2 OD2 1.690(13) . ?
W2 OC2 1.897(12) . ?
W2 OC3 1.922(13) . ?
W2 OB1 1.949(13) . ?
W2 OB2 1.952(14) . ?
W3 OD3 1.676(13) . ?
W3 OB3 1.890(12) . ?
W3 OB7 1.906(11) . ?
W3 OC5 1.911(14) . ?
W3 OC1 1.952(11) . ?
W3 OA1 2.302(11) . ?
W4 OD4 1.699(14) . ?
W4 OB4 1.934(12) . ?
W4 OC6 1.936(14) . ?
W4 OB8 1.957(11) . ?
W4 OC2 1.965(13) . ?
W4 OA2 2.321(12) . ?
W5 OD5 1.675(13) . ?
W5 OB9 1.889(13) . ?
W5 OC6 1.903(15) . ?
W5 OB5 1.931(13) . ?
W5 OC3 1.939(13) . ?
W5 OA2 2.342(12) . ?
W6 OD6 1.704(13) . ?
W6 OC5 1.914(13) . ?
W6 OB10 1.926(12) . ?
W6 OB6 1.942(12) . ?
W6 OC4 1.946(11) . ?
W6 OA1 2.359(11) . ?
W7 OD7 1.668(15) . ?
W7 OB4 1.887(12) . ?
W7 OC8 1.928(11) . ?
W7 OB3 1.933(11) . ?
W7 OC7 1.946(11) . ?
W7 OA3 2.359(10) . ?
W8 OD8 1.707(14) . ?
W8 OB6 1.885(11) . ?
W8 OB5 1.900(13) . ?
W8 OC9 1.927(11) . ?
W8 OC10 1.932(12) . ?
W8 OA4 2.329(11) . ?
W9 OD9 1.692(13) . ?
W9 OB11 1.889(13) . ?
W9 OB7 1.895(11) . ?
W9 OC7 1.917(11) . ?
W9 OC11 1.948(13) . ?
W9 OA3 2.344(11) . ?
W10 OD10 1.717(12) . ?
W10 OB12 1.896(12) . ?
W10 OB8 1.906(12) . ?
W10 OC8 1.919(12) . ?
W10 OC11 1.924(13) . ?
W10 OA3 2.355(10) . ?
W11 OD11 1.713(13) . ?
W11 OB12 1.903(12) . ?
W11 OC9 1.915(13) . ?
W11 OC12 1.930(12) . ?
W11 OB9 1.930(14) . ?
W11 OA4 2.333(11) . ?
W12 OD12 1.672(13) . ?
W12 OB10 1.882(11) . ?
W12 OC10 1.897(11) . ?
W12 OB11 1.909(13) . ?
W12 OC12 1.918(11) . ?
W12 OA4 2.359(11) . ?
Si1 OA2 1.613(13) . ?
Si1 OA1 1.620(12) . ?
Si1 OA3 1.622(11) . ?
Si1 OA4 1.650(12) . ?
N1 C111 1.48(3) 3_545 ?
N1 C131 1.53(3) 3_545 ?
N1 C141 1.58(3) . ?
N1 C121 1.61(3) . ?
C111 N1 1.48(3) 3 ?
C111 C112 1.55(3) 3 ?
C112 C111 1.55(3) 3_545 ?
C112 C113 1.56(4) . ?
C113 C114 1.52(4) . ?
C121 C122 1.54(4) 3_545 ?
C122 C123 1.53(4) 3 ?
C122 C121 1.54(4) 3 ?
C123 C122 1.53(4) 3_545 ?
C123 C124 1.56(5) . ?
C131 C132 1.42(4) . ?
C131 N1 1.53(3) 3 ?
C132 C133 1.51(4) . ?
C133 C134 1.42(5) . ?
C141 C142 1.54(4) . ?
C142 C143 1.53(4) . ?
C143 C144 1.54(5) . ?
N2 C211 1.52(3) 4_456 ?
N2 C221 1.54(3) 4_456 ?
N2 C231 1.55(3) . ?
N2 C241 1.55(3) . ?
C211 N2 1.52(3) 4_556 ?
C211 C212 1.54(4) . ?
C212 C213 1.63(5) . ?
C213 C214 1.34(5) . ?
C221 C222 1.48(4) . ?
C221 N2 1.54(3) 4_556 ?
C222 C223 1.71(5) . ?
C223 C224 1.36(6) . ?
C231 C232 1.41(4) . ?
C232 C233 1.60(5) . ?
C233 C234 1.56(7) . ?
C241 C242 1.53(4) . ?
C242 C243 1.38(5) . ?
C243 C244 1.47(6) 4_456 ?
C244 C243 1.47(6) 4_556 ?
N3 C341 1.46(4) . ?
N3 C311 1.51(4) 2_564 ?
N3 C331 1.56(3) . ?
N3 C321 1.57(4) 2_564 ?
C311 C312 1.44(5) . ?
C311 N3 1.51(4) 2_565 ?
C312 C313 1.76(7) . ?
C321 C322 1.40(5) . ?
C321 N3 1.57(4) 2_565 ?
C322 C323 1.99(7) . ?
C323 C324 1.33(9) . ?
C331 C332 1.50(4) 2_564 ?
C332 C331 1.50(4) 2_565 ?
C332 C333 1.58(4) . ?
C333 C334 1.37(4) . ?
C341 C342 1.65(5) . ?
C342 C343 1.67(6) . ?
C343 C344 1.47(12) . ?
N4 C441 1.49(3) 3_645 ?
N4 C411 1.56(3) . ?
N4 C421 1.57(3) . ?
N4 C431 1.57(3) 3_645 ?
C411 C412 1.49(4) 3_645 ?
C412 C411 1.49(4) 3_655 ?
C412 C413 1.65(5) . ?
C413 C414 1.30(7) . ?
C421 C422 1.58(4) . ?
C422 C423 1.60(6) . ?
C431 C432 1.52(4) 3_655 ?
C431 N4 1.57(3) 3_655 ?
C432 C433 1.50(5) . ?
C432 C431 1.52(4) 3_645 ?
C433 C434 1.25(10) . ?
C441 N4 1.49(3) 3_655 ?
C441 C442 1.70(4) 3_655 ?
C442 C443 1.57(4) . ?
C442 C441 1.70(4) 3_645 ?
C443 C444 1.55(5) . ?
